data_8101558
loop_
_publ_author_name
'Cousson, Alain'
'Coustard, Jean-Marie'

_publ_section_title
;
Crystal structure of ethyl (Z)-2-hydroxyimino-2-(methylsulfanyl)acetate, 
C~5~H~9~SNO~3~
;
_journal_issue 4
_journal_name_full 'Zeitschrift f\"ur Kristallographie - New Crystal Structures'
_journal_page_first 469
_journal_page_last 470
_journal_volume 214
_journal_year 1999
_chemical_formula_structural 'C5 H9 S N O3'
_chemical_formula_sum 'C5 H9 N O3 S'
_chemical_formula_weight 163.19
_chemical_melting_point 327.1(10)
_space_group_IT_number 2
_symmetry_space_group_name_Hall '-P 1'
_symmetry_space_group_name_H-M 'P -1'
_cell_angle_alpha 95.26(4)
_cell_angle_beta 103.68(4)
_cell_angle_gamma 102.16(4)
_cell_formula_units_Z 2
_cell_length_a 5.278(3)
_cell_length_b 8.235(4)
_cell_length_c 9.667(2)
_cell_measurement_temperature 293
_cell_volume 394.7(3)
_diffrn_ambient_temperature 300
_exptl_crystal_density_diffrn 1.37
_refine_ls_abs_structure_Rogers 1.000
_refine_ls_R_factor_obs 0.065575
_refine_ls_wR_factor_obs 0.078575
_cod_depositor_comments
;
 Adding the _chemical_formula_sum data item.

 Antanas Vaitkus,
 2017-01-27

The following automatic conversions were performed:

'_chemical_melting_point' value ' 53-55 \%C' was changed to
'327.1(10)' - it was converted from degrees Celsius(C) to Kelvins(K),
the average value was taken and precision was estimated.

Automatic conversion script
Id: cif_fix_values 1646 2011-03-28 12:23:43Z adriana 
;
_cod_database_code 8101558

loop_
_symmetry_equiv_pos_as_xyz
X,Y,Z
-X,-Y,-Z

loop_
_atom_site_aniso_label
_atom_site_aniso_U_11
_atom_site_aniso_U_22
_atom_site_aniso_U_33
_atom_site_aniso_U_23
_atom_site_aniso_U_13
_atom_site_aniso_U_12
S(1) 0.0534(7) 0.0761(9) 0.0507(7) 0.0088(5) 0.0131(5) 0.0108(6)
C(1) 0.108(5) 0.071(4) 0.063(3) -0.001(3) 0.000(3) 0.013(3)
C(2) 0.051(3) 0.043(2) 0.068(3) -0.004(2) 0.002(2) 0.004(2)
C(3) 0.054(2) 0.028(2) 0.056(2) 0.004(2) 0.016(2) 0.011(2)
C(4) 0.053(2) 0.026(2) 0.051(2) 0.004(2) 0.016(2) 0.014(2)
C(5) 0.070(3) 0.104(5) 0.061(3) 0.009(3) 0.029(3) 0.018(3)
N(1) 0.052(2) 0.036(2) 0.051(2) 0.002(1) 0.012(2) 0.005(1)
O(1) 0.051(2) 0.051(2) 0.059(2) 0.007(1) 0.012(1) -0.002(1)
O(2) 0.057(2) 0.035(2) 0.055(2) 0.004(1) 0.007(1) 0.003(1)
O(3) 0.073(2) 0.055(2) 0.075(2) 0.017(2) 0.012(2) -0.009(2)

loop_
_atom_site_label
_atom_site_fract_x
_atom_site_fract_y
_atom_site_fract_z
_atom_site_U_iso_or_equiv
_atom_site_occupancy
_atom_site_thermal_displace_type
S(1) 0.1246(2) 0.1687(2) 0.1469(1) 0.0597 1.0000 Uani
C(1) 0.817(1) 0.3228(8) 0.7917(6) 0.0820 1.0000 Uani
C(2) 0.828(1) 0.3466(6) 0.6435(5) 0.0555 1.0000 Uani
C(3) 0.5087(9) 0.2836(5) 0.4169(5) 0.0437 1.0000 Uani
C(4) 0.2463(8) 0.1747(5) 0.3311(4) 0.0397 1.0000 Uani
C(5) 0.415(1) 0.2178(8) 0.0806(6) 0.0734 1.0000 Uani
N(1) 0.1031(7) 0.0974(4) 0.4058(4) 0.0466 1.0000 Uani
O(1) -0.1504(6) 0.0071(4) 0.3257(3) 0.0549 1.0000 Uani
O(2) 0.5837(6) 0.2410(3) 0.5456(3) 0.0498 1.0000 Uani
O(3) 0.6322(8) 0.3986(4) 0.3744(4) 0.0668 1.0000 Uani
H(1) -0.2625 -0.0567 0.3825 0.172(8) 1.0000 Uiso
H(11) 0.9856 0.3952 0.8610 0.131(8) 1.0000 Uiso
H(12) 0.6579 0.3547 0.8134 0.131(8) 1.0000 Uiso
H(13) 0.8099 0.2023 0.8032 0.131(8) 1.0000 Uiso
H(21) 0.8332 0.4672 0.6327 0.109(8) 1.0000 Uiso
H(22) 0.9852 0.3149 0.6225 0.109(8) 1.0000 Uiso
H(51) 0.3608 0.2164 -0.0263 0.107(8) 1.0000 Uiso
H(52) 0.5307 0.3298 0.1283 0.107(8) 1.0000 Uiso
H(53) 0.5227 0.1299 0.1008 0.107(8) 1.0000 Uiso

loop_
_geom_bond_atom_site_label_1
_geom_bond_site_symmetry_1
_geom_bond_atom_site_label_2
_geom_bond_site_symmetry_2
_geom_bond_distance
_geom_bond_publ_flag
S1 . C4 . 1.737(4) yes
S1 . C5 . 1.779(6) yes
C1 . C2 . 1.476(8) yes
C1 . H11 . 1.008(6) yes
C1 . H12 . 0.993(8) yes
C1 . H13 . 1.002(6) yes
C2 . O2 . 1.453(5) yes
C2 . H21 . 1.003(5) yes
C2 . H22 . 0.981(5) yes
C3 . C4 . 1.486(6) yes
C3 . O2 . 1.316(5) yes
C3 . O3 . 1.195(5) yes
C4 . N1 . 1.279(5) yes
C5 . H51 . 1.003(5) yes
C5 . H52 . 0.995(6) yes
C5 . H53 . 1.018(6) yes
N1 . O1 . 1.388(5) yes
O1 . H1 . 1.001(3) yes

loop_
_cod_related_entry_id
_cod_related_entry_database
_cod_related_entry_code
1 ChemSpider 30653864
